data_7240235
loop_
_publ_author_name
'Villaman, David'
'McMonagle, Charles J.'
'Probert, Michael'
'Pe\~na, Octavio'
'Moreno, Yanko'
'Fuentealba, Mauricio'

_publ_section_title
;
 Structural Studies of Manganese(III) Complex with Spin-Crossover and
 Thermochromic Properties
;
_journal_name_full CrystEngComm
_journal_paper_doi 10.1039/C9CE01962F
_journal_year 2020
_chemical_formula_moiety 'C24 H32 Mn N4 O4, Cl'
_chemical_formula_sum 'C24 H32 Cl Mn N4 O4'
_chemical_formula_weight 530.92
_space_group_crystal_system monoclinic
_space_group_IT_number 13
_space_group_name_Hall '-P 2yc'
_space_group_name_H-M_alt 'P 1 2/c 1'
_atom_sites_solution_hydrogens geom
_atom_sites_solution_primary dual
_audit_creation_date 2019-05-22
_audit_creation_method
;
Olex2 1.2
(compiled 2018.05.29 svn.r3508 for OlexSys, GUI svn.r5506)
;
_audit_update_record
;
2019-09-17 deposited with the CCDC.	2020-03-31 downloaded from the CCDC.
;
_cell_angle_alpha 90
_cell_angle_beta 90.843(5)
_cell_angle_gamma 90
_cell_formula_units_Z 2
_cell_length_a 8.1041(17)
_cell_length_b 8.3084(17)
_cell_length_c 19.127(4)
_cell_measurement_reflns_used 9986
_cell_measurement_temperature 400
_cell_measurement_theta_max 21.44
_cell_measurement_theta_min 2.56
_cell_volume 1287.7(5)
_computing_cell_refinement 'SAINT V8.38A (?, 2016)'
_computing_data_reduction 'SAINT V8.38A (?, 2016)'
_computing_molecular_graphics 'Olex2 (Dolomanov et al., 2009)'
_computing_publication_material 'Olex2 (Dolomanov et al., 2009)'
_computing_structure_refinement 'XL (Sheldrick, 2008)'
_computing_structure_solution 'XT (Sheldrick, 2015)'
_diffrn_ambient_temperature 400
_diffrn_measured_fraction_theta_full 0.998
_diffrn_measured_fraction_theta_max 0.895
_diffrn_measurement_device_type 'Bruker APEX-II CCD'
_diffrn_measurement_method '\f and \w scans'
_diffrn_radiation_type AgK\a
_diffrn_radiation_wavelength 0.56086
_diffrn_reflns_av_R_equivalents 0.0569
_diffrn_reflns_av_unetI/netI 0.0427
_diffrn_reflns_Laue_measured_fraction_full 0.998
_diffrn_reflns_Laue_measured_fraction_max 0.895
_diffrn_reflns_limit_h_max 13
_diffrn_reflns_limit_h_min -13
_diffrn_reflns_limit_k_max 13
_diffrn_reflns_limit_k_min -13
_diffrn_reflns_limit_l_max 32
_diffrn_reflns_limit_l_min -32
_diffrn_reflns_number 72579
_diffrn_reflns_point_group_measured_fraction_full 0.998
_diffrn_reflns_point_group_measured_fraction_max 0.895
_diffrn_reflns_theta_full 19.665
_diffrn_reflns_theta_max 28.315
_diffrn_reflns_theta_min 2.563
_diffrn_standards_number 0
_exptl_absorpt_coefficient_mu 0.343
_exptl_absorpt_correction_T_max 0.7457
_exptl_absorpt_correction_T_min 0.7034
_exptl_absorpt_correction_type multi-scan
_exptl_absorpt_process_details
;
SADABS-2016/2 (Bruker,2016/2) was used for absorption correction.
wR2(int) was 0.1411 before and 0.0588 after correction.
The Ratio of minimum to maximum transmission is 0.9433.
The \l/2 correction factor is Not present.
;
_exptl_crystal_colour 'dark red'
_exptl_crystal_colour_modifier dark
_exptl_crystal_colour_primary red
_exptl_crystal_density_diffrn 1.369
_exptl_crystal_description plate
_exptl_crystal_F_000 556
_exptl_crystal_size_max 0.22
_exptl_crystal_size_mid 0.13
_exptl_crystal_size_min 0.08
_refine_diff_density_max 0.235
_refine_diff_density_min -0.365
_refine_diff_density_rms 0.043
_refine_ls_extinction_method none
_refine_ls_goodness_of_fit_ref 1.055
_refine_ls_hydrogen_treatment constr
_refine_ls_matrix_type full
_refine_ls_number_parameters 156
_refine_ls_number_reflns 5846
_refine_ls_number_restraints 0
_refine_ls_restrained_S_all 1.055
_refine_ls_R_factor_all 0.1389
_refine_ls_R_factor_gt 0.0469
_refine_ls_shift/su_max 0.000
_refine_ls_shift/su_mean 0.000
_refine_ls_structure_factor_coef Fsqd
_refine_ls_weighting_details 'w=1/[\s^2^(Fo^2^)+(0.0415P)^2^+0.7127P] where P=(Fo^2^+2Fc^2^)/3'
_refine_ls_weighting_scheme calc
_refine_ls_wR_factor_gt 0.1227
_refine_ls_wR_factor_ref 0.1641
_reflns_Friedel_coverage 0.000
_reflns_number_gt 2548
_reflns_number_total 5846
_reflns_threshold_expression 'I > 2\s(I)'
_cod_data_source_file c9ce01962f2.cif
_cod_data_source_block test_CCDC2
_cod_database_code 7240235
_shelx_shelxl_version_number 2016/6
_shelx_space_group_comment
;
The symmetry employed for this shelxl refinement is uniquely defined
by the following loop, which should always be used as a source of
symmetry information in preference to the above space-group names.
They are only intended as comments.
;
_shelx_estimated_absorpt_t_max 0.973
_shelx_estimated_absorpt_t_min 0.928
_olex2_refinement_description
;
1. Fixed Uiso
 At 1.2 times of:
  All C(H) groups, All C(H,H) groups, All N(H) groups
 At 1.5 times of:
  All C(H,H,H) groups
2.a Ternary CH refined with riding coordinates:
 N2(H2)
2.b Secondary CH2 refined with riding coordinates:
 C9(H9A,H9B), C10(H10A,H10B), C11(H11A,H11B), C12(H12A,H12B)
2.c Aromatic/amide H refined with riding coordinates:
 C3(H3), C4(H4), C6(H6), C8(H8)
2.d Idealised Me refined as rotating group:
 C1(H1A,H1B,H1C)
;
_olex2_submission_special_instructions 'No special instructions were received'

loop_
_space_group_symop_operation_xyz
'x, y, z'
'-x, y, -z+1/2'
'-x, -y, -z'
'x, -y, z-1/2'

loop_
_atom_site_label
_atom_site_type_symbol
_atom_site_fract_x
_atom_site_fract_y
_atom_site_fract_z
_atom_site_U_iso_or_equiv
_atom_site_adp_type
_atom_site_occupancy
_atom_site_site_symmetry_order
_atom_site_calc_flag
_atom_site_refinement_flags_posn
_atom_site_refinement_flags_adp
_atom_site_refinement_flags_occupancy
_atom_site_disorder_assembly
_atom_site_disorder_group
Mn1 Mn 0.500000 0.59485(6) 0.250000 0.05896(17) Uani 1 2 d S T P . .
O1 O 0.7941(4) 1.1262(4) 0.01471(12) 0.1236(10) Uani 1 1 d . . . . .
O2 O 0.5923(2) 0.5933(2) 0.16064(9) 0.0707(5) Uani 1 1 d . . . . .
N1 N 0.6943(3) 0.7466(2) 0.27994(10) 0.0614(5) Uani 1 1 d . . . . .
N2 N 0.6533(3) 0.3976(3) 0.28725(12) 0.0720(6) Uani 1 1 d . . . . .
H2 H 0.741836 0.382829 0.253491 0.086 Uiso 1 1 calc R . . . .
C1 C 0.8690(7) 1.2565(6) 0.0485(2) 0.177(3) Uani 1 1 d . . . . .
H1A H 0.905814 1.332590 0.014314 0.266 Uiso 1 1 calc GR . . . .
H1B H 0.961707 1.219246 0.075761 0.266 Uiso 1 1 calc GR . . . .
H1C H 0.790869 1.307333 0.078605 0.266 Uiso 1 1 calc GR . . . .
C2 C 0.7499(4) 0.9969(4) 0.05514(14) 0.0841(9) Uani 1 1 d . . . . .
C3 C 0.6773(5) 0.8704(5) 0.02013(15) 0.0959(10) Uani 1 1 d . . . . .
H3 H 0.662238 0.875973 -0.028108 0.115 Uiso 1 1 calc R . . . .
C4 C 0.6269(4) 0.7363(4) 0.05537(14) 0.0879(9) Uani 1 1 d . . . . .
H4 H 0.580142 0.651100 0.030529 0.106 Uiso 1 1 calc R . . . .
C5 C 0.6443(3) 0.7249(3) 0.12838(12) 0.0631(6) Uani 1 1 d . . . . .
C6 C 0.7740(3) 0.9884(4) 0.12597(13) 0.0712(7) Uani 1 1 d . . . . .
H6 H 0.826450 1.072534 0.149465 0.085 Uiso 1 1 calc R . . . .
C7 C 0.7202(3) 0.8535(3) 0.16336(12) 0.0597(5) Uani 1 1 d . . . . .
C8 C 0.7595(3) 0.8455(3) 0.23730(12) 0.0604(5) Uani 1 1 d . . . . .
H8 H 0.837672 0.917224 0.255003 0.072 Uiso 1 1 calc R . . . .
C9 C 0.7706(4) 0.7292(3) 0.34995(13) 0.0746(7) Uani 1 1 d . . . . .
H9A H 0.687323 0.743142 0.385353 0.090 Uiso 1 1 calc R . . . .
H9B H 0.853955 0.811711 0.356815 0.090 Uiso 1 1 calc R . . . .
C10 C 0.8493(4) 0.5636(4) 0.35756(15) 0.0849(9) Uani 1 1 d . . . . .
H10A H 0.927168 0.549571 0.320010 0.102 Uiso 1 1 calc R . . . .
H10B H 0.911626 0.561080 0.401233 0.102 Uiso 1 1 calc R . . . .
C11 C 0.7318(4) 0.4219(4) 0.35658(15) 0.0842(8) Uani 1 1 d . . . . .
H11A H 0.791782 0.325257 0.369762 0.101 Uiso 1 1 calc R . . . .
H11B H 0.646775 0.439451 0.390920 0.101 Uiso 1 1 calc R . . . .
C12 C 0.5489(4) 0.2530(3) 0.28429(18) 0.0918(9) Uani 1 1 d . . . . .
H12A H 0.474043 0.252433 0.323386 0.110 Uiso 1 1 calc R . . . .
H12B H 0.617235 0.157257 0.287272 0.110 Uiso 1 1 calc R . . . .
Cl1 Cl 1.000000 0.22353(12) 0.250000 0.0750(3) Uani 1 2 d S T P . .

loop_
_atom_site_aniso_label
_atom_site_aniso_U_11
_atom_site_aniso_U_22
_atom_site_aniso_U_33
_atom_site_aniso_U_23
_atom_site_aniso_U_13
_atom_site_aniso_U_12
Mn1 0.0656(3) 0.0549(3) 0.0566(3) 0.000 0.0077(2) 0.000
O1 0.159(2) 0.139(2) 0.0732(13) 0.0401(14) -0.0159(14) -0.0616(19)
O2 0.0851(12) 0.0635(10) 0.0640(10) -0.0116(8) 0.0171(9) -0.0135(9)
N1 0.0713(12) 0.0618(11) 0.0512(10) -0.0002(8) 0.0026(9) 0.0005(9)
N2 0.0750(13) 0.0633(12) 0.0781(14) 0.0042(11) 0.0126(11) 0.0072(11)
C1 0.253(6) 0.167(5) 0.110(3) 0.063(3) -0.042(4) -0.124(5)
C2 0.091(2) 0.104(2) 0.0579(14) 0.0172(15) 0.0010(13) -0.0241(17)
C3 0.116(3) 0.122(3) 0.0497(13) 0.0016(16) 0.0015(15) -0.028(2)
C4 0.105(2) 0.104(2) 0.0549(14) -0.0139(15) 0.0095(14) -0.0286(18)
C5 0.0633(14) 0.0707(15) 0.0558(12) -0.0072(11) 0.0121(10) -0.0051(12)
C6 0.0743(16) 0.0802(17) 0.0591(13) 0.0079(12) -0.0027(12) -0.0159(14)
C7 0.0607(13) 0.0650(13) 0.0536(12) 0.0002(10) 0.0042(10) -0.0034(11)
C8 0.0625(13) 0.0608(13) 0.0578(12) -0.0015(10) -0.0012(10) -0.0047(11)
C9 0.0896(19) 0.0788(17) 0.0552(13) 0.0002(12) -0.0058(12) 0.0003(15)
C10 0.092(2) 0.097(2) 0.0656(16) 0.0036(15) -0.0117(14) 0.0180(17)
C11 0.096(2) 0.0819(19) 0.0746(17) 0.0169(14) 0.0067(15) 0.0254(17)
C12 0.091(2) 0.0568(15) 0.128(3) 0.0131(15) 0.0199(18) 0.0086(14)
Cl1 0.0697(5) 0.0738(6) 0.0814(6) 0.000 -0.0002(4) 0.000

loop_
_atom_type_symbol
_atom_type_description
_atom_type_scat_dispersion_real
_atom_type_scat_dispersion_imag
_atom_type_scat_source
C C 0.0015 0.0009 'International Tables Vol C Tables 4.2.6.8 and 6.1.1.4'
H H 0.0000 0.0000 'International Tables Vol C Tables 4.2.6.8 and 6.1.1.4'
Cl Cl 0.0998 0.0984 'International Tables Vol C Tables 4.2.6.8 and 6.1.1.4'
Mn Mn 0.2704 0.4681 'International Tables Vol C Tables 4.2.6.8 and 6.1.1.4'
N N 0.0030 0.0019 'International Tables Vol C Tables 4.2.6.8 and 6.1.1.4'
O O 0.0056 0.0036 'International Tables Vol C Tables 4.2.6.8 and 6.1.1.4'

loop_
_geom_angle_atom_site_label_1
_geom_angle_atom_site_label_2
_geom_angle_atom_site_label_3
_geom_angle
_geom_angle_site_symmetry_1
_geom_angle_site_symmetry_3
_geom_angle_publ_flag
O2 Mn1 O2 179.19(11) . 2_655 ?
O2 Mn1 N1 86.85(7) 2_655 2_655 ?
O2 Mn1 N1 93.64(8) 2_655 . ?
O2 Mn1 N1 93.64(8) . 2_655 ?
O2 Mn1 N1 86.85(7) . . ?
O2 Mn1 N2 93.43(9) 2_655 2_655 ?
O2 Mn1 N2 85.96(8) 2_655 . ?
O2 Mn1 N2 93.43(8) . . ?
O2 Mn1 N2 85.96(8) . 2_655 ?
N1 Mn1 N1 105.82(11) 2_655 . ?
N1 Mn1 N2 86.58(8) 2_655 2_655 ?
N1 Mn1 N2 86.58(8) . . ?
N1 Mn1 N2 166.04(8) 2_655 . ?
N1 Mn1 N2 166.04(8) . 2_655 ?
N2 Mn1 N2 81.93(13) 2_655 . ?
C2 O1 C1 117.5(3) . . ?
C5 O2 Mn1 123.47(15) . . ?
C8 N1 Mn1 122.00(16) . . ?
C8 N1 C9 118.1(2) . . ?
C9 N1 Mn1 119.60(16) . . ?
Mn1 N2 H2 107.4 . . ?
C11 N2 Mn1 115.37(17) . . ?
C11 N2 H2 107.4 . . ?
C12 N2 Mn1 106.16(17) . . ?
C12 N2 H2 107.4 . . ?
C12 N2 C11 112.8(2) . . ?
O1 C1 H1A 109.5 . . ?
O1 C1 H1B 109.5 . . ?
O1 C1 H1C 109.5 . . ?
H1A C1 H1B 109.5 . . ?
H1A C1 H1C 109.5 . . ?
H1B C1 H1C 109.5 . . ?
C3 C2 O1 115.9(3) . . ?
C6 C2 O1 124.3(3) . . ?
C6 C2 C3 119.8(3) . . ?
C2 C3 H3 119.6 . . ?
C4 C3 C2 120.8(3) . . ?
C4 C3 H3 119.6 . . ?
C3 C4 H4 119.4 . . ?
C3 C4 C5 121.2(3) . . ?
C5 C4 H4 119.4 . . ?
O2 C5 C4 119.3(2) . . ?
O2 C5 C7 123.2(2) . . ?
C7 C5 C4 117.4(2) . . ?
C2 C6 H6 119.8 . . ?
C2 C6 C7 120.3(3) . . ?
C7 C6 H6 119.8 . . ?
C5 C7 C6 120.3(2) . . ?
C5 C7 C8 121.4(2) . . ?
C6 C7 C8 118.0(2) . . ?
N1 C8 C7 124.5(2) . . ?
N1 C8 H8 117.7 . . ?
C7 C8 H8 117.7 . . ?
N1 C9 H9A 109.6 . . ?
N1 C9 H9B 109.6 . . ?
N1 C9 C10 110.2(2) . . ?
H9A C9 H9B 108.1 . . ?
C10 C9 H9A 109.6 . . ?
C10 C9 H9B 109.6 . . ?
C9 C10 H10A 108.3 . . ?
C9 C10 H10B 108.3 . . ?
H10A C10 H10B 107.4 . . ?
C11 C10 C9 116.0(3) . . ?
C11 C10 H10A 108.3 . . ?
C11 C10 H10B 108.3 . . ?
N2 C11 C10 112.4(2) . . ?
N2 C11 H11A 109.1 . . ?
N2 C11 H11B 109.1 . . ?
C10 C11 H11A 109.1 . . ?
C10 C11 H11B 109.1 . . ?
H11A C11 H11B 107.9 . . ?
N2 C12 C12 109.0(2) . 2_655 ?
N2 C12 H12A 109.9 . . ?
N2 C12 H12B 109.9 . . ?
C12 C12 H12A 109.9 2_655 . ?
C12 C12 H12B 109.9 2_655 . ?
H12A C12 H12B 108.3 . . ?

loop_
_geom_bond_atom_site_label_1
_geom_bond_atom_site_label_2
_geom_bond_distance
_geom_bond_site_symmetry_2
_geom_bond_publ_flag
Mn1 O2 1.8757(17) . ?
Mn1 O2 1.8757(17) 2_655 ?
Mn1 N1 2.091(2) . ?
Mn1 N1 2.091(2) 2_655 ?
Mn1 N2 2.171(2) . ?
Mn1 N2 2.171(2) 2_655 ?
O1 C1 1.395(5) . ?
O1 C2 1.375(3) . ?
O2 C5 1.327(3) . ?
N1 C8 1.278(3) . ?
N1 C9 1.474(3) . ?
N2 H2 0.9800 . ?
N2 C11 1.476(4) . ?
N2 C12 1.470(4) . ?
C1 H1A 0.9600 . ?
C1 H1B 0.9600 . ?
C1 H1C 0.9600 . ?
C2 C3 1.374(4) . ?
C2 C6 1.368(3) . ?
C3 H3 0.9300 . ?
C3 C4 1.367(4) . ?
C4 H4 0.9300 . ?
C4 C5 1.405(3) . ?
C5 C7 1.399(3) . ?
C6 H6 0.9300 . ?
C6 C7 1.403(3) . ?
C7 C8 1.447(3) . ?
C8 H8 0.9300 . ?
C9 H9A 0.9700 . ?
C9 H9B 0.9700 . ?
C9 C10 1.523(4) . ?
C10 H10A 0.9700 . ?
C10 H10B 0.9700 . ?
C10 C11 1.514(4) . ?
C11 H11A 0.9700 . ?
C11 H11B 0.9700 . ?
C12 C12 1.523(7) 2_655 ?
C12 H12A 0.9700 . ?
C12 H12B 0.9700 . ?

loop_
_geom_hbond_atom_site_label_D
_geom_hbond_atom_site_label_H
_geom_hbond_atom_site_label_A
_geom_hbond_distance_DH
_geom_hbond_distance_HA
_geom_hbond_distance_DA
_geom_hbond_angle_DHA
_geom_hbond_site_symmetry_A
N2 H2 Cl1 0.98 2.48 3.248(2) 135.3 .
C6 H6 Cl1 0.93 2.68 3.559(3) 158.5 1_565
